data_1536212
loop_
_publ_author_name
'Daams, J.L.C.'
'Villars, P.'

_publ_section_title
;
 Atomic environment classification of the rhombohedral "intermetallic"
 structure types
;
_journal_name_full 'Journal of Alloys Compd.'
_journal_page_first 11
_journal_page_last 16
_journal_volume 201
_journal_year 1993
_chemical_formula_sum 'C3 Al8 N4'
_chemical_name_systematic 'Al8 C3 N4'
_space_group_IT_number 166
_symmetry_space_group_name_Hall '-R 3 2"'
_symmetry_space_group_name_H-M 'R -3 m :H'
_cell_angle_alpha 90
_cell_angle_beta 90
_cell_angle_gamma 120
_cell_formula_units_Z 3
_cell_length_a 3.211
_cell_length_b 3.211
_cell_length_c 55.06999
_cell_volume 491.729
_citation_journal_id_ASTM JALCEU
_cod_data_source_file Daams_JALCEU_1993_723.cif
_cod_data_source_block C3Al8N4
_cod_original_cell_volume 491.7295
_cod_database_code 1536212

loop_
_symmetry_equiv_pos_as_xyz
x,y,z
-y,x-y,z
-x+y,-x,z
y,x,-z
-x,-x+y,-z
x-y,-y,-z
-x,-y,-z
y,-x+y,-z
x-y,x,-z
-y,-x,z
x,x-y,z
-x+y,y,z
x+2/3,y+1/3,z+1/3
-y+2/3,x-y+1/3,z+1/3
-x+y+2/3,-x+1/3,z+1/3
y+2/3,x+1/3,-z+1/3
-x+2/3,-x+y+1/3,-z+1/3
x-y+2/3,-y+1/3,-z+1/3
-x+2/3,-y+1/3,-z+1/3
y+2/3,-x+y+1/3,-z+1/3
x-y+2/3,x+1/3,-z+1/3
-y+2/3,-x+1/3,z+1/3
x+2/3,x-y+1/3,z+1/3
-x+y+2/3,y+1/3,z+1/3
x+1/3,y+2/3,z+2/3
-y+1/3,x-y+2/3,z+2/3
-x+y+1/3,-x+2/3,z+2/3
y+1/3,x+2/3,-z+2/3
-x+1/3,-x+y+2/3,-z+2/3
x-y+1/3,-y+2/3,-z+2/3
-x+1/3,-y+2/3,-z+2/3
y+1/3,-x+y+2/3,-z+2/3
x-y+1/3,x+2/3,-z+2/3
-y+1/3,-x+2/3,z+2/3
x+1/3,x-y+2/3,z+2/3
-x+y+1/3,y+2/3,z+2/3

loop_
_atom_site_label
_atom_site_type_symbol
_atom_site_fract_x
_atom_site_fract_y
_atom_site_fract_z
_atom_site_occupancy
_atom_site_U_iso_or_equiv
N2 N 0 0 0.0992 1 0.0
Al4 Al 0 0 0.1502 1 0.0
N1 N 0 0 0.7212 1 0.0
Al3 Al 0 0 0.776 1 0.0
C2 C 0 0 0.8117 1 0.0
Al1 Al 0 0 0.6851 1 0.0
Al2 Al 0 0 0.0634 1 0.0
C1 C 0 0 0 1 0.0
